data_4106194
loop_
_publ_author_name
'Yasuhiro Nishikawa'
'Hisashi Yamamoto'

_publ_section_title
;
 Iron-Catalyzed Asymmetric Epoxidation of \b,\b-Disubstituted Enones
;
_journal_name_full 'Journal of the American Chemical Society'
_journal_page_first 8432
_journal_page_last 8435
_journal_paper_doi 10.1021/ja201873d
_journal_volume 133
_journal_year 2011
_chemical_formula_sum 'C94 H62 F6 Fe N6 O7 S2'
_chemical_formula_weight 1621.47
_chemical_name_systematic
; 
 ? 
;
_space_group_IT_number 2
_symmetry_cell_setting triclinic
_symmetry_space_group_name_Hall '-P 1'
_symmetry_space_group_name_H-M 'P -1'
_atom_sites_solution_hydrogens geom
_atom_sites_solution_primary direct
_atom_sites_solution_secondary difmap
_audit_creation_method SHELXL-97
_cell_angle_alpha 108.511(3)
_cell_angle_beta 90.726(3)
_cell_angle_gamma 112.000(3)
_cell_formula_units_Z 2
_cell_length_a 12.581(2)
_cell_length_b 16.682(3)
_cell_length_c 21.338(4)
_cell_measurement_temperature 100(2)
_cell_volume 3893.1(12)
_computing_structure_refinement 'SHELXL-97 (Sheldrick, 2008)'
_computing_structure_solution 'SHELXS-97 (Sheldrick, 2008)'
_diffrn_ambient_temperature 100(2)
_diffrn_measured_fraction_theta_full 0.964
_diffrn_measured_fraction_theta_max 0.964
_diffrn_radiation_monochromator graphite
_diffrn_radiation_source 'fine-focus sealed tube'
_diffrn_radiation_type MoK\a
_diffrn_radiation_wavelength 0.71073
_diffrn_reflns_av_R_equivalents 0.0512
_diffrn_reflns_av_sigmaI/netI 0.1120
_diffrn_reflns_limit_h_max 16
_diffrn_reflns_limit_h_min -16
_diffrn_reflns_limit_k_max 22
_diffrn_reflns_limit_k_min -22
_diffrn_reflns_limit_l_max 27
_diffrn_reflns_limit_l_min -28
_diffrn_reflns_number 47447
_diffrn_reflns_theta_full 28.35
_diffrn_reflns_theta_max 28.35
_diffrn_reflns_theta_min 1.76
_exptl_absorpt_coefficient_mu 0.325
_exptl_absorpt_correction_T_max 0.9682
_exptl_absorpt_correction_T_min 0.9498
_exptl_crystal_density_diffrn 1.383
_exptl_crystal_F_000 1672
_exptl_crystal_size_max 0.16
_exptl_crystal_size_mid 0.12
_exptl_crystal_size_min 0.10
_refine_diff_density_max 1.338
_refine_diff_density_min -0.579
_refine_diff_density_rms 0.072
_refine_ls_extinction_method none
_refine_ls_goodness_of_fit_ref 0.897
_refine_ls_hydrogen_treatment mixed
_refine_ls_matrix_type full
_refine_ls_number_parameters 1058
_refine_ls_number_reflns 18748
_refine_ls_number_restraints 0
_refine_ls_restrained_S_all 0.897
_refine_ls_R_factor_all 0.1084
_refine_ls_R_factor_gt 0.0632
_refine_ls_shift/su_max 0.102
_refine_ls_shift/su_mean 0.002
_refine_ls_structure_factor_coef Fsqd
_refine_ls_weighting_details 'calc w=1/[\s^2^(Fo^2^)+(0.0783P)^2^+0.0000P] where P=(Fo^2^+2Fc^2^)/3'
_refine_ls_weighting_scheme calc
_refine_ls_wR_factor_gt 0.1515
_refine_ls_wR_factor_ref 0.1684
_reflns_number_gt 10808
_reflns_number_total 18748
_reflns_threshold_expression >2sigma(I)
_cod_data_source_file ja201873d_si_001.cif
_cod_data_source_block nish02s
_cod_original_cell_volume 3892.9(12)
_cod_database_code 4106194

loop_
_symmetry_equiv_pos_as_xyz
'x, y, z'
'-x, -y, -z'

loop_
_atom_site_label
_atom_site_type_symbol
_atom_site_fract_x
_atom_site_fract_y
_atom_site_fract_z
_atom_site_U_iso_or_equiv
_atom_site_adp_type
_atom_site_occupancy
_atom_site_symmetry_multiplicity
_atom_site_calc_flag
_atom_site_refinement_flags
C1 C 0.6278(3) -0.1576(2) 0.78854(15) 0.0206(7) Uani 1 1 d .
H1 H 0.5921 -0.1981 0.7444 0.025 Uiso 1 1 calc R
C2 C 0.6604(3) -0.1948(2) 0.83248(15) 0.0207(7) Uani 1 1 d .
C3 C 0.7134(3) -0.1340(2) 0.89626(16) 0.0233(7) Uani 1 1 d .
H3 H 0.7381 -0.1557 0.9275 0.028 Uiso 1 1 calc R
C4 C 0.7311(3) -0.0410(2) 0.91526(15) 0.0216(7) Uani 1 1 d .
C5 C 0.6932(3) -0.0114(2) 0.86768(15) 0.0197(6) Uani 1 1 d .
C6 C 0.7820(3) 0.0236(2) 0.98108(16) 0.0264(7) Uani 1 1 d .
H6 H 0.8070 0.0041 1.0136 0.032 Uiso 1 1 calc R
C7 C 0.7948(3) 0.1123(2) 0.99743(16) 0.0254(7) Uani 1 1 d .
H7 H 0.8300 0.1545 1.0412 0.030 Uiso 1 1 calc R
C8 C 0.7564(3) 0.1437(2) 0.95006(15) 0.0227(7) Uani 1 1 d .
C9 C 0.7046(3) 0.0819(2) 0.88531(15) 0.0199(6) Uani 1 1 d .
C10 C 0.7626(3) 0.2338(2) 0.96622(15) 0.0226(7) Uani 1 1 d .
H10 H 0.7999 0.2780 1.0091 0.027 Uiso 1 1 calc R
C11 C 0.7155(3) 0.2590(2) 0.92099(15) 0.0199(6) Uani 1 1 d .
C12 C 0.6672(3) 0.1925(2) 0.85614(15) 0.0194(6) Uani 1 1 d .
C13 C 0.7126(3) 0.3519(2) 0.94272(15) 0.0250(7) Uani 1 1 d .
C14 C 0.6090(3) 0.3614(2) 0.93446(15) 0.0268(7) Uani 1 1 d .
H14 H 0.5405 0.3088 0.9115 0.032 Uiso 1 1 calc R
C15 C 0.6051(3) 0.4476(2) 0.95957(16) 0.0331(8) Uani 1 1 d .
H15 H 0.5338 0.4537 0.9540 0.040 Uiso 1 1 calc R
C16 C 0.7041(4) 0.5247(2) 0.99264(17) 0.0374(9) Uani 1 1 d .
H16 H 0.7010 0.5836 1.0095 0.045 Uiso 1 1 calc R
C17 C 0.8079(3) 0.5160(2) 1.00115(17) 0.0358(9) Uani 1 1 d .
H17 H 0.8763 0.5690 1.0238 0.043 Uiso 1 1 calc R
C18 C 0.8120(3) 0.4298(2) 0.97656(16) 0.0282(8) Uani 1 1 d .
H18 H 0.8833 0.4239 0.9829 0.034 Uiso 1 1 calc R
C19 C 0.6337(3) -0.2946(2) 0.81121(16) 0.0205(7) Uani 1 1 d .
C20 C 0.6284(3) -0.3371(2) 0.85824(16) 0.0237(7) Uani 1 1 d .
H20 H 0.6465 -0.3015 0.9046 0.028 Uiso 1 1 calc R
C21 C 0.5967(3) -0.4318(2) 0.83743(17) 0.0281(8) Uani 1 1 d .
H21 H 0.5921 -0.4604 0.8699 0.034 Uiso 1 1 calc R
C22 C 0.5717(3) -0.4849(2) 0.77066(18) 0.0328(8) Uani 1 1 d .
H22 H 0.5494 -0.5497 0.7570 0.039 Uiso 1 1 calc R
C23 C 0.5797(3) -0.4425(2) 0.72361(18) 0.0337(8) Uani 1 1 d .
H23 H 0.5634 -0.4783 0.6773 0.040 Uiso 1 1 calc R
C24 C 0.6111(3) -0.3485(2) 0.74348(17) 0.0271(7) Uani 1 1 d .
H24 H 0.6174 -0.3201 0.7107 0.032 Uiso 1 1 calc R
C25 C 0.6168(3) 0.2166(2) 0.80409(14) 0.0195(6) Uani 1 1 d .
C26 C 0.4946(3) 0.1787(2) 0.78875(15) 0.0223(7) Uani 1 1 d .
H26 H 0.4489 0.1383 0.8100 0.027 Uiso 1 1 calc R
C27 C 0.4417(3) 0.1996(2) 0.74380(16) 0.0248(7) Uani 1 1 d .
H27 H 0.3596 0.1772 0.7362 0.030 Uiso 1 1 calc R
C28 C 0.5086(3) 0.2544(2) 0.70848(16) 0.0233(7) Uani 1 1 d .
C29 C 0.6318(3) 0.2918(2) 0.72291(15) 0.0209(7) Uani 1 1 d .
C30 C 0.6857(3) 0.2765(2) 0.77467(15) 0.0202(6) Uani 1 1 d .
C31 C 0.4556(3) 0.2698(2) 0.65689(16) 0.0282(8) Uani 1 1 d .
H31 H 0.3734 0.2462 0.6479 0.034 Uiso 1 1 calc R
C32 C 0.5214(3) 0.3182(2) 0.61981(16) 0.0306(8) Uani 1 1 d .
H32 H 0.4849 0.3273 0.5850 0.037 Uiso 1 1 calc R
C33 C 0.6424(3) 0.3541(2) 0.63357(16) 0.0291(8) Uani 1 1 d .
H33 H 0.6875 0.3872 0.6076 0.035 Uiso 1 1 calc R
C34 C 0.6969(3) 0.3424(2) 0.68373(15) 0.0238(7) Uani 1 1 d .
H34 H 0.7792 0.3682 0.6925 0.029 Uiso 1 1 calc R
C35 C 0.8142(3) 0.3226(2) 0.79542(15) 0.0212(7) Uani 1 1 d .
C36 C 0.8778(3) 0.2707(2) 0.79083(15) 0.0239(7) Uani 1 1 d .
H36 H 0.8390 0.2054 0.7736 0.029 Uiso 1 1 calc R
C37 C 0.9981(3) 0.3101(2) 0.81064(16) 0.0288(8) Uani 1 1 d .
H37 H 1.0394 0.2718 0.8071 0.035 Uiso 1 1 calc R
C38 C 1.0559(3) 0.4041(2) 0.83520(16) 0.0282(8) Uani 1 1 d .
H38 H 1.1377 0.4310 0.8478 0.034 Uiso 1 1 calc R
C39 C 0.9946(3) 0.4612(2) 0.84180(15) 0.0239(7) Uani 1 1 d .
C40 C 0.8727(3) 0.4213(2) 0.82257(15) 0.0213(7) Uani 1 1 d .
C41 C 1.0528(3) 0.5586(2) 0.86845(16) 0.0279(8) Uani 1 1 d .
H41 H 1.1347 0.5860 0.8804 0.033 Uiso 1 1 calc R
C42 C 0.9925(3) 0.6134(2) 0.87706(16) 0.0292(8) Uani 1 1 d .
H42 H 1.0325 0.6786 0.8950 0.035 Uiso 1 1 calc R
C43 C 0.8723(3) 0.5738(2) 0.85949(16) 0.0267(7) Uani 1 1 d .
H43 H 0.8309 0.6125 0.8659 0.032 Uiso 1 1 calc R
C44 C 0.8131(3) 0.4803(2) 0.83317(15) 0.0246(7) Uani 1 1 d .
H44 H 0.7311 0.4547 0.8219 0.030 Uiso 1 1 calc R
C45 C 0.7099(3) 0.1010(2) 0.63796(15) 0.0236(7) Uani 1 1 d .
H45 H 0.7853 0.1129 0.6570 0.028 Uiso 1 1 calc R
C46 C 0.7005(3) 0.1311(2) 0.58424(16) 0.0258(7) Uani 1 1 d .
C47 C 0.5910(3) 0.1157(2) 0.55907(16) 0.0249(7) Uani 1 1 d .
H47 H 0.5811 0.1359 0.5234 0.030 Uiso 1 1 calc R
C48 C 0.4938(3) 0.0707(2) 0.58482(15) 0.0226(7) Uani 1 1 d .
C49 C 0.5121(3) 0.0404(2) 0.63709(15) 0.0210(7) Uani 1 1 d .
C50 C 0.4147(3) -0.0106(2) 0.66258(15) 0.0203(6) Uani 1 1 d .
C51 C 0.3035(3) -0.0251(2) 0.63733(15) 0.0233(7) Uani 1 1 d .
C52 C 0.2879(3) 0.0093(2) 0.58606(16) 0.0260(7) Uani 1 1 d .
H52 H 0.2121 0.0004 0.5699 0.031 Uiso 1 1 calc R
C53 C 0.3792(3) 0.0543(2) 0.56050(16) 0.0262(7) Uani 1 1 d .
H53 H 0.3669 0.0753 0.5257 0.031 Uiso 1 1 calc R
C54 C 0.2103(3) -0.0712(2) 0.66538(16) 0.0248(7) Uani 1 1 d .
H54 H 0.1339 -0.0808 0.6498 0.030 Uiso 1 1 calc R
C55 C 0.2277(3) -0.1028(2) 0.71503(16) 0.0227(7) Uani 1 1 d .
C56 C 0.3424(3) -0.0903(2) 0.73492(15) 0.0212(7) Uani 1 1 d .
C57 C 0.1270(3) -0.1469(2) 0.74595(17) 0.0260(7) Uani 1 1 d .
C58 C 0.1276(3) -0.1123(2) 0.81474(17) 0.0305(8) Uani 1 1 d .
H58 H 0.1947 -0.0628 0.8427 0.037 Uiso 1 1 calc R
C59 C 0.0303(3) -0.1503(3) 0.84232(19) 0.0374(9) Uani 1 1 d .
H59 H 0.0306 -0.1260 0.8891 0.045 Uiso 1 1 calc R
C60 C -0.0671(3) -0.2232(3) 0.8023(2) 0.0383(9) Uani 1 1 d .
H60 H -0.1328 -0.2500 0.8216 0.046 Uiso 1 1 calc R
C61 C -0.0689(3) -0.2571(3) 0.73380(19) 0.0359(9) Uani 1 1 d .
H61 H -0.1361 -0.3068 0.7062 0.043 Uiso 1 1 calc R
C62 C 0.0275(3) -0.2185(2) 0.70551(18) 0.0315(8) Uani 1 1 d .
H62 H 0.0255 -0.2411 0.6585 0.038 Uiso 1 1 calc R
C63 C 0.3624(3) -0.1331(2) 0.78332(15) 0.0218(7) Uani 1 1 d .
C64 C 0.4057(3) -0.0765(2) 0.85068(16) 0.0264(7) Uani 1 1 d .
H64 H 0.4244 -0.0122 0.8642 0.032 Uiso 1 1 calc R
C65 C 0.4209(3) -0.1144(2) 0.89670(16) 0.0295(8) Uani 1 1 d .
H65 H 0.4486 -0.0760 0.9422 0.035 Uiso 1 1 calc R
C66 C 0.3962(3) -0.2090(3) 0.87770(16) 0.0295(8) Uani 1 1 d .
C67 C 0.3523(3) -0.2667(2) 0.81033(16) 0.0248(7) Uani 1 1 d .
C68 C 0.3331(3) -0.2270(2) 0.76255(15) 0.0221(7) Uani 1 1 d .
C69 C 0.4168(3) -0.2485(3) 0.92431(18) 0.0380(9) Uani 1 1 d .
H69 H 0.4477 -0.2104 0.9695 0.046 Uiso 1 1 calc R
C70 C 0.3925(3) -0.3405(3) 0.9046(2) 0.0430(10) Uani 1 1 d .
H70 H 0.4038 -0.3664 0.9366 0.052 Uiso 1 1 calc R
C71 C 0.3512(3) -0.3966(3) 0.8381(2) 0.0378(9) Uani 1 1 d .
H71 H 0.3354 -0.4605 0.8248 0.045 Uiso 1 1 calc R
C72 C 0.3333(3) -0.3607(2) 0.79177(18) 0.0307(8) Uani 1 1 d .
H72 H 0.3076 -0.3995 0.7463 0.037 Uiso 1 1 calc R
C73 C 0.2894(3) -0.2874(2) 0.69095(15) 0.0224(7) Uani 1 1 d .
C74 C 0.3583(3) -0.2721(2) 0.64306(16) 0.0246(7) Uani 1 1 d .
H74 H 0.4303 -0.2201 0.6558 0.029 Uiso 1 1 calc R
C75 C 0.3260(3) -0.3307(2) 0.57579(16) 0.0296(8) Uani 1 1 d .
H75 H 0.3753 -0.3178 0.5438 0.035 Uiso 1 1 calc R
C76 C 0.2233(3) -0.4062(2) 0.55676(17) 0.0354(9) Uani 1 1 d .
H76 H 0.2025 -0.4469 0.5116 0.042 Uiso 1 1 calc R
C77 C 0.1482(3) -0.4242(2) 0.60323(17) 0.0327(8) Uani 1 1 d .
C78 C 0.1786(3) -0.3643(2) 0.67124(16) 0.0255(7) Uani 1 1 d .
C79 C 0.0994(3) -0.3832(2) 0.71601(17) 0.0276(7) Uani 1 1 d .
H79 H 0.1175 -0.3425 0.7611 0.033 Uiso 1 1 calc R
C80 C -0.0033(3) -0.4595(2) 0.69561(18) 0.0363(9) Uani 1 1 d .
H80 H -0.0555 -0.4713 0.7265 0.044 Uiso 1 1 calc R
C81 C -0.0314(3) -0.5203(3) 0.62873(19) 0.0466(11) Uani 1 1 d .
H81 H -0.1019 -0.5737 0.6150 0.056 Uiso 1 1 calc R
C82 C 0.0416(3) -0.5029(3) 0.58381(18) 0.0441(10) Uani 1 1 d .
H82 H 0.0210 -0.5440 0.5388 0.053 Uiso 1 1 calc R
C83 C 0.8041(3) 0.1725(2) 0.55501(17) 0.0334(8) Uani 1 1 d .
C84 C 0.9004(3) 0.1507(3) 0.5588(2) 0.0597(13) Uani 1 1 d .
H84 H 0.9017 0.1124 0.5833 0.072 Uiso 1 1 calc R
C85 C 0.9942(4) 0.1844(4) 0.5270(2) 0.0739(17) Uani 1 1 d .
H85 H 1.0596 0.1697 0.5302 0.089 Uiso 1 1 calc R
C86 C 0.9919(4) 0.2399(3) 0.4904(2) 0.0614(14) Uani 1 1 d .
H86 H 1.0567 0.2646 0.4697 0.074 Uiso 1 1 calc R
C87 C 0.8968(3) 0.2584(2) 0.48441(17) 0.0364(9) Uani 1 1 d .
H87 H 0.8944 0.2948 0.4585 0.044 Uiso 1 1 calc R
C88 C 0.8034(3) 0.2248(2) 0.51575(16) 0.0309(8) Uani 1 1 d .
H88 H 0.7372 0.2377 0.5104 0.037 Uiso 1 1 calc R
C89 C 0.9000(4) 0.0333(3) 0.74408(19) 0.0410(9) Uani 1 1 d .
C90 C 1.0087(5) 0.0183(5) 0.7379(3) 0.103(2) Uani 1 1 d .
H90A H 0.9984 -0.0386 0.7460 0.155 Uiso 1 1 calc R
H90B H 1.0717 0.0705 0.7709 0.155 Uiso 1 1 calc R
H90C H 1.0280 0.0131 0.6929 0.155 Uiso 1 1 calc R
C91 C 0.6887(3) -0.2414(3) 0.57912(19) 0.0389(9) Uani 1 1 d .
C92 C 0.1514(7) 0.2463(15) 0.6764(3) 0.227(11) Uani 1 1 d .
C93 C 0.1813(11) 0.3630(8) 0.6786(5) 0.242(8) Uani 1 1 d .
H93A H 0.1085 0.3675 0.6674 0.362 Uiso 1 1 calc R
H93B H 0.2330 0.3773 0.6461 0.362 Uiso 1 1 calc R
H93C H 0.2186 0.4070 0.7235 0.362 Uiso 1 1 calc R
C94 C 0.1136(4) 0.1644(3) 0.9398(2) 0.0583(12) Uani 1 1 d .
F1 F 0.6022(2) -0.30914(14) 0.58872(11) 0.0484(6) Uani 1 1 d .
F2 F 0.7802(2) -0.22088(18) 0.62272(12) 0.0601(7) Uani 1 1 d .
F3 F 0.7135(2) -0.27110(15) 0.51793(11) 0.0506(6) Uani 1 1 d .
F4 F 0.0357(3) 0.0832(3) 0.9108(2) 0.161(2) Uani 1 1 d .
F5 F 0.0699(3) 0.2167(4) 0.9258(3) 0.169(2) Uani 1 1 d .
F6 F 0.1148(3) 0.1819(4) 1.00230(16) 0.1442(19) Uani 1 1 d .
Fe1 Fe 0.62504(4) -0.00177(3) 0.73835(2) 0.01963(12) Uani 1 1 d .
N1 N 0.6436(2) -0.07009(17) 0.80452(12) 0.0192(5) Uani 1 1 d .
N2 N 0.6622(2) 0.10693(16) 0.83863(12) 0.0193(5) Uani 1 1 d .
N3 N 0.6202(2) 0.05708(17) 0.66366(12) 0.0212(6) Uani 1 1 d .
N4 N 0.4344(2) -0.04310(16) 0.71108(12) 0.0198(5) Uani 1 1 d .
N5 N 0.8158(2) 0.04299(17) 0.74626(13) 0.0228(6) Uani 1 1 d .
N6 N 0.1521(14) 0.2031(14) 0.6880(9) 0.348(11) Uani 1 1 d .
O1 O 0.62895(19) -0.12025(14) 0.65978(10) 0.0266(5) Uani 1 1 d .
O2 O 0.5542(2) -0.17459(17) 0.54308(11) 0.0360(6) Uani 1 1 d .
O3 O 0.7587(2) -0.07388(16) 0.58171(12) 0.0389(6) Uani 1 1 d .
O4 O 0.2306(4) 0.1594(5) 0.8460(2) 0.196(3) Uani 1 1 d .
O5 O 0.2831(4) 0.1165(3) 0.9310(2) 0.1070(15) Uani 1 1 d .
O6 O 0.3217(3) 0.2695(2) 0.9513(3) 0.180(3) Uani 1 1 d .
O7 O 0.3163(5) 0.3627(4) 0.8278(3) 0.095(3) Uani 0.731(10) 1 d P
O8 O 0.9971(7) 0.9968(7) 0.5681(5) 0.103(5) Uani 0.446(10) 1 d P
S1 S 0.65419(7) -0.14088(6) 0.59171(4) 0.0280(2) Uani 1 1 d .
S2 S 0.25222(10) 0.17898(7) 0.91413(6) 0.0496(3) Uani 1 1 d .

loop_
_atom_site_aniso_label
_atom_site_aniso_U_11
_atom_site_aniso_U_22
_atom_site_aniso_U_33
_atom_site_aniso_U_23
_atom_site_aniso_U_13
_atom_site_aniso_U_12
C1 0.0207(16) 0.0168(15) 0.0221(16) 0.0083(13) 0.0021(13) 0.0040(13)
C2 0.0189(16) 0.0193(16) 0.0247(16) 0.0110(13) 0.0032(13) 0.0056(13)
C3 0.0251(17) 0.0233(17) 0.0273(17) 0.0139(14) 0.0021(13) 0.0117(14)
C4 0.0218(16) 0.0188(16) 0.0241(16) 0.0089(13) 0.0000(13) 0.0069(13)
C5 0.0199(16) 0.0193(16) 0.0223(16) 0.0113(13) 0.0029(12) 0.0070(13)
C6 0.0297(18) 0.0271(18) 0.0233(17) 0.0114(14) -0.0026(14) 0.0103(15)
C7 0.0299(18) 0.0224(17) 0.0218(16) 0.0064(14) -0.0007(14) 0.0096(14)
C8 0.0214(16) 0.0219(16) 0.0243(17) 0.0100(14) 0.0027(13) 0.0066(14)
C9 0.0210(16) 0.0179(15) 0.0219(16) 0.0093(13) 0.0039(13) 0.0070(13)
C10 0.0246(17) 0.0193(16) 0.0205(16) 0.0060(13) 0.0011(13) 0.0059(13)
C11 0.0216(16) 0.0159(15) 0.0212(16) 0.0083(13) 0.0055(13) 0.0049(13)
C12 0.0196(15) 0.0193(15) 0.0228(16) 0.0114(13) 0.0039(12) 0.0079(13)
C13 0.039(2) 0.0223(17) 0.0186(16) 0.0105(14) 0.0072(14) 0.0142(15)
C14 0.038(2) 0.0251(18) 0.0206(16) 0.0096(14) 0.0050(14) 0.0142(16)
C15 0.052(2) 0.036(2) 0.0240(18) 0.0146(16) 0.0106(17) 0.0277(19)
C16 0.069(3) 0.0240(19) 0.0283(19) 0.0117(16) 0.0127(19) 0.0262(19)
C17 0.057(3) 0.0222(18) 0.0232(18) 0.0080(15) 0.0020(17) 0.0101(17)
C18 0.039(2) 0.0229(17) 0.0222(17) 0.0094(14) 0.0013(15) 0.0105(15)
C19 0.0178(15) 0.0176(15) 0.0295(17) 0.0123(14) 0.0041(13) 0.0073(13)
C20 0.0221(17) 0.0227(17) 0.0302(18) 0.0134(14) 0.0016(14) 0.0096(14)
C21 0.0282(18) 0.0248(17) 0.038(2) 0.0193(16) 0.0027(15) 0.0112(15)
C22 0.038(2) 0.0160(16) 0.046(2) 0.0125(16) 0.0011(17) 0.0110(15)
C23 0.042(2) 0.0236(18) 0.034(2) 0.0076(16) 0.0011(16) 0.0141(16)
C24 0.0314(19) 0.0218(17) 0.0334(19) 0.0144(15) 0.0053(15) 0.0124(15)
C25 0.0256(17) 0.0137(14) 0.0178(15) 0.0044(12) 0.0017(13) 0.0073(13)
C26 0.0239(17) 0.0176(15) 0.0233(16) 0.0066(13) 0.0021(13) 0.0064(13)
C27 0.0229(17) 0.0191(16) 0.0308(18) 0.0075(14) -0.0013(14) 0.0078(14)
C28 0.0276(17) 0.0163(15) 0.0263(17) 0.0066(13) -0.0021(14) 0.0097(14)
C29 0.0264(17) 0.0119(14) 0.0213(16) 0.0041(12) -0.0018(13) 0.0061(13)
C30 0.0245(16) 0.0127(14) 0.0201(16) 0.0046(12) 0.0019(13) 0.0047(13)
C31 0.0327(19) 0.0203(17) 0.0305(18) 0.0098(15) -0.0059(15) 0.0089(15)
C32 0.044(2) 0.0192(17) 0.0263(18) 0.0066(14) -0.0083(16) 0.0114(16)
C33 0.042(2) 0.0187(17) 0.0245(17) 0.0101(14) 0.0036(15) 0.0078(15)
C34 0.0319(18) 0.0149(15) 0.0227(16) 0.0089(13) 0.0013(14) 0.0054(14)
C35 0.0247(17) 0.0184(16) 0.0194(16) 0.0096(13) 0.0029(13) 0.0050(13)
C36 0.0254(17) 0.0198(16) 0.0232(17) 0.0071(13) 0.0016(13) 0.0058(14)
C37 0.0274(18) 0.0297(19) 0.0329(19) 0.0140(16) 0.0046(15) 0.0128(15)
C38 0.0211(17) 0.0320(19) 0.0295(18) 0.0130(15) 0.0010(14) 0.0068(15)
C39 0.0283(18) 0.0207(16) 0.0181(16) 0.0067(13) 0.0032(13) 0.0050(14)
C40 0.0243(17) 0.0207(16) 0.0179(15) 0.0091(13) 0.0035(13) 0.0060(13)
C41 0.0249(18) 0.0275(18) 0.0240(17) 0.0114(15) 0.0020(14) 0.0008(15)
C42 0.0328(19) 0.0160(16) 0.0290(18) 0.0049(14) 0.0007(15) 0.0018(14)
C43 0.0311(19) 0.0175(16) 0.0285(18) 0.0071(14) 0.0013(14) 0.0073(14)
C44 0.0274(17) 0.0229(17) 0.0226(16) 0.0108(14) 0.0023(13) 0.0068(14)
C45 0.0243(17) 0.0202(16) 0.0252(17) 0.0108(14) 0.0014(13) 0.0055(14)
C46 0.0282(18) 0.0207(16) 0.0253(17) 0.0114(14) 0.0033(14) 0.0037(14)
C47 0.0312(18) 0.0221(17) 0.0258(17) 0.0150(14) 0.0057(14) 0.0098(14)
C48 0.0304(18) 0.0170(15) 0.0220(16) 0.0085(13) 0.0019(14) 0.0098(14)
C49 0.0276(17) 0.0143(15) 0.0210(16) 0.0062(13) 0.0036(13) 0.0084(13)
C50 0.0268(17) 0.0149(15) 0.0196(15) 0.0065(13) 0.0022(13) 0.0081(13)
C51 0.0283(18) 0.0188(16) 0.0240(17) 0.0086(13) 0.0024(14) 0.0096(14)
C52 0.0266(18) 0.0253(17) 0.0265(17) 0.0118(14) 0.0005(14) 0.0088(14)
C53 0.0323(19) 0.0247(17) 0.0252(17) 0.0131(14) 0.0008(14) 0.0116(15)
C54 0.0220(17) 0.0234(17) 0.0286(17) 0.0105(14) 0.0004(13) 0.0073(14)
C55 0.0238(17) 0.0169(15) 0.0273(17) 0.0090(14) 0.0023(13) 0.0069(13)
C56 0.0247(17) 0.0166(15) 0.0200(16) 0.0070(13) 0.0022(13) 0.0053(13)
C57 0.0249(17) 0.0263(18) 0.0323(19) 0.0174(15) 0.0035(14) 0.0101(14)
C58 0.0265(18) 0.038(2) 0.035(2) 0.0192(17) 0.0065(15) 0.0156(16)
C59 0.033(2) 0.056(3) 0.037(2) 0.0269(19) 0.0114(17) 0.0229(19)
C60 0.0245(19) 0.053(2) 0.053(2) 0.038(2) 0.0122(17) 0.0147(18)
C61 0.0192(18) 0.038(2) 0.050(2) 0.0233(19) 0.0008(16) 0.0037(16)
C62 0.0283(19) 0.034(2) 0.036(2) 0.0183(17) 0.0042(15) 0.0102(16)
C63 0.0168(15) 0.0247(17) 0.0241(16) 0.0144(14) 0.0039(13) 0.0037(13)
C64 0.0221(17) 0.0289(18) 0.0251(17) 0.0101(15) 0.0035(13) 0.0061(14)
C65 0.0225(17) 0.044(2) 0.0205(17) 0.0128(16) 0.0030(13) 0.0107(16)
C66 0.0228(17) 0.047(2) 0.0274(18) 0.0219(17) 0.0086(14) 0.0148(16)
C67 0.0170(16) 0.0315(18) 0.0304(18) 0.0199(15) 0.0043(13) 0.0068(14)
C68 0.0151(15) 0.0244(17) 0.0265(17) 0.0151(14) 0.0037(13) 0.0023(13)
C69 0.034(2) 0.072(3) 0.0267(19) 0.030(2) 0.0135(16) 0.029(2)
C70 0.041(2) 0.071(3) 0.052(3) 0.049(2) 0.026(2) 0.037(2)
C71 0.029(2) 0.047(2) 0.056(3) 0.037(2) 0.0149(18) 0.0194(18)
C72 0.0233(18) 0.0330(19) 0.044(2) 0.0261(17) 0.0074(15) 0.0089(15)
C73 0.0221(16) 0.0194(16) 0.0263(17) 0.0122(14) 0.0012(13) 0.0053(13)
C74 0.0205(16) 0.0224(17) 0.0306(18) 0.0145(14) 0.0031(14) 0.0041(14)
C75 0.0306(19) 0.0282(18) 0.0271(18) 0.0128(15) 0.0092(15) 0.0060(15)
C76 0.038(2) 0.033(2) 0.0232(18) 0.0060(16) 0.0031(15) 0.0046(17)
C77 0.0319(19) 0.0278(19) 0.0286(19) 0.0107(15) 0.0009(15) 0.0009(15)
C78 0.0270(18) 0.0233(17) 0.0259(17) 0.0137(14) 0.0006(14) 0.0056(14)
C79 0.0281(18) 0.0239(17) 0.0272(18) 0.0130(15) 0.0006(14) 0.0033(14)
C80 0.030(2) 0.036(2) 0.033(2) 0.0162(17) 0.0029(16) -0.0010(16)
C81 0.035(2) 0.038(2) 0.039(2) 0.0149(19) -0.0026(17) -0.0161(17)
C82 0.042(2) 0.037(2) 0.027(2) 0.0059(17) 0.0012(17) -0.0071(18)
C83 0.0287(19) 0.038(2) 0.0308(19) 0.0197(17) 0.0029(15) 0.0040(16)
C84 0.034(2) 0.093(4) 0.066(3) 0.060(3) 0.008(2) 0.012(2)
C85 0.030(2) 0.126(5) 0.075(3) 0.066(4) 0.007(2) 0.016(3)
C86 0.032(2) 0.091(4) 0.057(3) 0.048(3) 0.007(2) 0.002(2)
C87 0.044(2) 0.0284(19) 0.0262(19) 0.0112(16) 0.0067(16) 0.0016(17)
C88 0.037(2) 0.0226(17) 0.0288(19) 0.0113(15) 0.0062(15) 0.0048(15)
C89 0.049(3) 0.033(2) 0.036(2) 0.0061(17) -0.0022(18) 0.0157(19)
C90 0.079(4) 0.146(6) 0.087(4) 0.004(4) 0.006(3) 0.079(4)
C91 0.043(2) 0.042(2) 0.035(2) 0.0158(18) 0.0057(18) 0.0192(19)
C92 0.056(5) 0.56(3) 0.022(3) 0.040(8) 0.009(3) 0.122(10)
C93 0.273(17) 0.252(14) 0.102(8) -0.015(9) 0.043(8) 0.062(12)
C94 0.051(3) 0.062(3) 0.061(3) 0.036(3) -0.003(2) 0.010(2)
F1 0.0646(16) 0.0308(12) 0.0580(15) 0.0253(11) 0.0139(12) 0.0194(12)
F2 0.0634(17) 0.0745(18) 0.0622(16) 0.0291(14) 0.0017(13) 0.0445(15)
F3 0.0702(16) 0.0520(15) 0.0438(14) 0.0157(12) 0.0243(12) 0.0399(13)
F4 0.099(3) 0.113(3) 0.152(4) -0.011(3) 0.070(3) -0.039(2)
F5 0.083(3) 0.229(5) 0.307(6) 0.200(5) 0.046(3) 0.093(3)
F6 0.117(3) 0.311(6) 0.053(2) 0.055(3) 0.027(2) 0.143(4)
Fe1 0.0236(2) 0.0158(2) 0.0194(2) 0.00895(18) 0.00146(18) 0.00560(19)
N1 0.0184(13) 0.0177(13) 0.0213(13) 0.0099(11) 0.0023(10) 0.0046(11)
N2 0.0195(13) 0.0154(13) 0.0232(14) 0.0104(11) 0.0029(11) 0.0043(11)
N3 0.0238(14) 0.0175(13) 0.0235(14) 0.0111(11) 0.0047(11) 0.0061(11)
N4 0.0221(14) 0.0150(13) 0.0204(13) 0.0080(11) 0.0025(11) 0.0038(11)
N5 0.0226(15) 0.0206(14) 0.0280(15) 0.0121(12) 0.0048(12) 0.0087(12)
N6 0.333(18) 0.52(2) 0.50(3) 0.34(2) 0.266(18) 0.348(19)
O1 0.0319(13) 0.0224(12) 0.0234(12) 0.0090(10) 0.0084(10) 0.0077(10)
O2 0.0393(15) 0.0408(15) 0.0298(13) 0.0169(12) -0.0019(11) 0.0146(12)
O3 0.0345(14) 0.0326(14) 0.0458(16) 0.0206(12) 0.0108(12) 0.0035(12)
O4 0.061(3) 0.424(10) 0.101(4) 0.152(5) 0.025(3) 0.043(4)
O5 0.128(4) 0.093(3) 0.169(4) 0.090(3) 0.076(3) 0.079(3)
O6 0.047(2) 0.033(2) 0.385(9) -0.015(3) 0.027(4) 0.0116(19)
O7 0.092(4) 0.104(5) 0.129(5) 0.067(4) 0.032(4) 0.061(4)
O8 0.055(6) 0.141(10) 0.134(9) 0.065(7) 0.035(5) 0.048(6)
S1 0.0311(5) 0.0264(4) 0.0283(5) 0.0134(4) 0.0048(4) 0.0103(4)
S2 0.0466(6) 0.0403(6) 0.0567(7) 0.0253(5) 0.0035(5) 0.0048(5)

loop_
_atom_type_symbol
_atom_type_description
_atom_type_scat_dispersion_real
_atom_type_scat_dispersion_imag
_atom_type_scat_source
C C 0.0033 0.0016 'International Tables Vol C Tables 4.2.6.8 and 6.1.1.4'
F F 0.0171 0.0103 'International Tables Vol C Tables 4.2.6.8 and 6.1.1.4'
Fe Fe 0.3463 0.8444 'International Tables Vol C Tables 4.2.6.8 and 6.1.1.4'
N N 0.0061 0.0033 'International Tables Vol C Tables 4.2.6.8 and 6.1.1.4'
O O 0.0106 0.0060 'International Tables Vol C Tables 4.2.6.8 and 6.1.1.4'
S S 0.1246 0.1234 'International Tables Vol C Tables 4.2.6.8 and 6.1.1.4'
H H 0.0000 0.0000 'International Tables Vol C Tables 4.2.6.8 and 6.1.1.4'

loop_
_geom_angle_atom_site_label_1
_geom_angle_atom_site_label_2
_geom_angle_atom_site_label_3
_geom_angle
N1 C1 C2 124.4(3)
C3 C2 C1 116.6(3)
C3 C2 C19 122.8(3)
C1 C2 C19 120.6(3)
C2 C3 C4 120.8(3)
C3 C4 C5 118.0(3)
C3 C4 C6 122.8(3)
C5 C4 C6 119.1(3)
N1 C5 C4 121.6(3)
N1 C5 C9 118.1(3)
C4 C5 C9 120.3(3)
C7 C6 C4 120.6(3)
C6 C7 C8 121.2(3)
C10 C8 C9 117.4(3)
C10 C8 C7 122.8(3)
C9 C8 C7 119.7(3)
N2 C9 C8 122.4(3)
N2 C9 C5 118.6(3)
C8 C9 C5 119.0(3)
C11 C10 C8 121.0(3)
C10 C11 C12 117.6(3)
C10 C11 C13 119.1(3)
C12 C11 C13 123.2(3)
N2 C12 C11 122.9(3)
N2 C12 C25 117.0(3)
C11 C12 C25 120.1(3)
C14 C13 C18 119.1(3)
C14 C13 C11 120.4(3)
C18 C13 C11 120.3(3)
C15 C14 C13 120.1(3)
C16 C15 C14 120.4(3)
C15 C16 C17 119.9(3)
C16 C17 C18 119.8(3)
C17 C18 C13 120.6(3)
C20 C19 C24 118.6(3)
C20 C19 C2 120.7(3)
C24 C19 C2 120.7(3)
C21 C20 C19 119.9(3)
C22 C21 C20 121.2(3)
C21 C22 C23 119.0(3)
C24 C23 C22 120.4(3)
C23 C24 C19 120.7(3)
C30 C25 C26 121.1(3)
C30 C25 C12 121.9(3)
C26 C25 C12 116.9(3)
C27 C26 C25 120.7(3)
C26 C27 C28 120.2(3)
C27 C28 C31 121.2(3)
C27 C28 C29 119.4(3)
C31 C28 C29 119.3(3)
C28 C29 C34 118.1(3)
C28 C29 C30 119.6(3)
C34 C29 C30 122.3(3)
C25 C30 C29 118.5(3)
C25 C30 C35 120.8(3)
C29 C30 C35 120.7(3)
C32 C31 C28 120.9(3)
C31 C32 C33 119.7(3)
C34 C33 C32 121.2(3)
C33 C34 C29 120.8(3)
C36 C35 C40 118.7(3)
C36 C35 C30 120.0(3)
C40 C35 C30 121.3(3)
C35 C36 C37 122.5(3)
C38 C37 C36 119.7(3)
C37 C38 C39 120.3(3)
C38 C39 C40 120.0(3)
C38 C39 C41 121.0(3)
C40 C39 C41 119.0(3)
C44 C40 C39 118.5(3)
C44 C40 C35 122.6(3)
C39 C40 C35 118.8(3)
C42 C41 C39 120.8(3)
C41 C42 C43 120.0(3)
C44 C43 C42 121.0(3)
C43 C44 C40 120.7(3)
N3 C45 C46 124.2(3)
C47 C46 C45 116.7(3)
C47 C46 C83 122.5(3)
C45 C46 C83 120.7(3)
C46 C47 C48 121.3(3)
C47 C48 C49 117.6(3)
C47 C48 C53 123.0(3)
C49 C48 C53 119.4(3)
N3 C49 C48 121.8(3)
N3 C49 C50 118.5(3)
C48 C49 C50 119.7(3)
N4 C50 C51 122.4(3)
N4 C50 C49 118.6(3)
C51 C50 C49 119.0(3)
C50 C51 C54 117.8(3)
C50 C51 C52 120.1(3)
C54 C51 C52 122.0(3)
C53 C52 C51 120.8(3)
C52 C53 C48 121.0(3)
C55 C54 C51 120.9(3)
C54 C55 C56 117.7(3)
C54 C55 C57 119.1(3)
C56 C55 C57 123.2(3)
N4 C56 C55 122.8(3)
N4 C56 C63 118.2(3)
C55 C56 C63 119.0(3)
C62 C57 C58 119.4(3)
C62 C57 C55 119.8(3)
C58 C57 C55 120.6(3)
C59 C58 C57 120.0(3)
C60 C59 C58 120.5(3)
C59 C60 C61 119.9(3)
C60 C61 C62 120.1(3)
C61 C62 C57 120.1(3)
C68 C63 C64 121.2(3)
C68 C63 C56 120.1(3)
C64 C63 C56 118.6(3)
C65 C64 C63 119.9(3)
C64 C65 C66 121.1(3)
C65 C66 C67 119.6(3)
C65 C66 C69 121.7(3)
C67 C66 C69 118.7(3)
C72 C67 C66 118.6(3)
C72 C67 C68 122.3(3)
C66 C67 C68 119.1(3)
C63 C68 C67 119.0(3)
C63 C68 C73 121.6(3)
C67 C68 C73 119.2(3)
C70 C69 C66 120.7(4)
C69 C70 C71 120.4(3)
C72 C71 C70 120.5(4)
C71 C72 C67 121.1(4)
C74 C73 C78 118.8(3)
C74 C73 C68 119.6(3)
C78 C73 C68 121.5(3)
C73 C74 C75 122.3(3)
C76 C75 C74 119.6(3)
C75 C76 C77 120.6(3)
C76 C77 C82 120.9(3)
C76 C77 C78 120.4(3)
C82 C77 C78 118.8(3)
C79 C78 C77 118.7(3)
C79 C78 C73 123.1(3)
C77 C78 C73 118.2(3)
C80 C79 C78 121.1(3)
C79 C80 C81 120.0(3)
C82 C81 C80 120.5(3)
C81 C82 C77 120.9(3)
C88 C83 C84 117.5(3)
C88 C83 C46 121.1(3)
C84 C83 C46 120.9(3)
C85 C84 C83 120.8(4)
C84 C85 C86 119.7(4)
C87 C86 C85 119.8(4)
C86 C87 C88 120.5(4)
C87 C88 C83 121.6(4)
N5 C89 C90 177.4(4)
F1 C91 F3 109.1(3)
F1 C91 F2 106.5(3)
F3 C91 F2 108.0(3)
F1 C91 S1 111.4(3)
F3 C91 S1 110.9(3)
F2 C91 S1 110.8(3)
N6 C92 C93 160.4(19)
F6 C94 F4 106.9(5)
F6 C94 F5 105.2(5)
F4 C94 F5 103.3(5)
F6 C94 S2 113.6(3)
F4 C94 S2 113.4(4)
F5 C94 S2 113.6(4)
N3 Fe1 N1 171.91(10)
N3 Fe1 O1 87.68(9)
N1 Fe1 O1 85.36(9)
N3 Fe1 N5 92.12(10)
N1 Fe1 N5 82.84(9)
O1 Fe1 N5 81.89(9)
N3 Fe1 N2 108.77(9)
N1 Fe1 N2 77.22(9)
O1 Fe1 N2 159.52(9)
N5 Fe1 N2 85.29(9)
N3 Fe1 N4 77.36(9)
N1 Fe1 N4 107.18(9)
O1 Fe1 N4 93.84(9)
N5 Fe1 N4 168.85(9)
N2 Fe1 N4 101.48(9)
C1 N1 C5 118.6(3)
C1 N1 Fe1 127.4(2)
C5 N1 Fe1 113.26(19)
C12 N2 C9 118.6(3)
C12 N2 Fe1 130.7(2)
C9 N2 Fe1 109.65(19)
C45 N3 C49 118.3(3)
C45 N3 Fe1 126.7(2)
C49 N3 Fe1 114.84(19)
C56 N4 C50 118.1(3)
C56 N4 Fe1 131.3(2)
C50 N4 Fe1 110.65(19)
C89 N5 Fe1 155.7(3)
S1 O1 Fe1 136.65(13)
O2 S1 O3 116.29(15)
O2 S1 O1 113.14(15)
O3 S1 O1 115.37(14)
O2 S1 C91 103.77(17)
O3 S1 C91 103.51(17)
O1 S1 C91 102.35(15)
O6 S2 O5 113.0(3)
O6 S2 O4 115.6(4)
O5 S2 O4 114.2(4)
O6 S2 C94 103.6(3)
O5 S2 C94 105.5(2)
O4 S2 C94 103.2(2)

loop_
_geom_bond_atom_site_label_1
_geom_bond_atom_site_label_2
_geom_bond_distance
C1 N1 1.324(4)
C1 C2 1.407(4)
C2 C3 1.385(4)
C2 C19 1.480(4)
C3 C4 1.401(4)
C4 C5 1.409(4)
C4 C6 1.429(4)
C5 N1 1.359(4)
C5 C9 1.429(4)
C6 C7 1.352(4)
C7 C8 1.430(4)
C8 C10 1.401(4)
C8 C9 1.402(4)
C9 N2 1.367(4)
C10 C11 1.375(4)
C11 C12 1.419(4)
C11 C13 1.485(4)
C12 N2 1.332(4)
C12 C25 1.502(4)
C13 C14 1.387(5)
C13 C18 1.392(4)
C14 C15 1.386(4)
C15 C16 1.380(5)
C16 C17 1.383(5)
C17 C18 1.386(5)
C19 C20 1.390(4)
C19 C24 1.397(4)
C20 C21 1.389(4)
C21 C22 1.375(5)
C22 C23 1.385(5)
C23 C24 1.379(4)
C25 C30 1.381(4)
C25 C26 1.413(4)
C26 C27 1.361(4)
C27 C28 1.411(4)
C28 C31 1.418(4)
C28 C29 1.424(4)
C29 C34 1.424(4)
C29 C30 1.426(4)
C30 C35 1.495(4)
C31 C32 1.373(5)
C32 C33 1.399(5)
C33 C34 1.367(4)
C35 C36 1.367(4)
C35 C40 1.436(4)
C36 C37 1.401(4)
C37 C38 1.370(5)
C38 C39 1.411(4)
C39 C40 1.418(4)
C39 C41 1.418(4)
C40 C44 1.413(4)
C41 C42 1.363(5)
C42 C43 1.395(4)
C43 C44 1.366(4)
C45 N3 1.328(4)
C45 C46 1.409(4)
C46 C47 1.371(4)
C46 C83 1.478(4)
C47 C48 1.397(4)
C48 C49 1.411(4)
C48 C53 1.420(4)
C49 N3 1.358(4)
C49 C50 1.432(4)
C50 N4 1.370(4)
C50 C51 1.397(4)
C51 C54 1.400(4)
C51 C52 1.430(4)
C52 C53 1.345(4)
C54 C55 1.372(4)
C55 C56 1.418(4)
C55 C57 1.488(4)
C56 N4 1.343(4)
C56 C63 1.495(4)
C57 C62 1.392(4)
C57 C58 1.395(5)
C58 C59 1.385(5)
C59 C60 1.381(5)
C60 C61 1.386(5)
C61 C62 1.389(5)
C63 C68 1.382(4)
C63 C64 1.410(4)
C64 C65 1.371(4)
C65 C66 1.405(5)
C66 C67 1.415(5)
C66 C69 1.424(4)
C67 C72 1.412(4)
C67 C68 1.441(4)
C68 C73 1.496(4)
C69 C70 1.365(5)
C70 C71 1.391(5)
C71 C72 1.365(4)
C73 C74 1.372(4)
C73 C78 1.438(4)
C74 C75 1.406(4)
C75 C76 1.365(5)
C76 C77 1.402(5)
C77 C82 1.420(5)
C77 C78 1.425(5)
C78 C79 1.409(4)
C79 C80 1.371(4)
C80 C81 1.411(5)
C81 C82 1.358(5)
C83 C88 1.389(5)
C83 C84 1.398(5)
C84 C85 1.390(6)
C85 C86 1.395(6)
C86 C87 1.358(6)
C87 C88 1.380(5)
C89 N5 1.129(4)
C89 C90 1.480(6)
C91 F1 1.317(4)
C91 F3 1.328(4)
C91 F2 1.336(4)
C91 S1 1.826(4)
C92 N6 0.84(3)
C92 C93 1.82(2)
C94 F6 1.270(5)
C94 F4 1.279(5)
C94 F5 1.294(5)
C94 S2 1.787(5)
Fe1 N3 2.132(2)
Fe1 N1 2.136(2)
Fe1 O1 2.166(2)
Fe1 N5 2.217(3)
Fe1 N2 2.227(2)
Fe1 N4 2.245(3)
O1 S1 1.451(2)
O2 S1 1.429(2)
O3 S1 1.442(2)
O4 S2 1.384(4)
O5 S2 1.381(4)
O6 S2 1.381(4)

loop_
_geom_torsion_atom_site_label_1
_geom_torsion_atom_site_label_2
_geom_torsion_atom_site_label_3
_geom_torsion_atom_site_label_4
_geom_torsion
N1 C1 C2 C3 -0.7(5)
N1 C1 C2 C19 176.8(3)
C1 C2 C3 C4 1.0(4)
C19 C2 C3 C4 -176.4(3)
C2 C3 C4 C5 0.1(5)
C2 C3 C4 C6 177.9(3)
C3 C4 C5 N1 -1.7(4)
C6 C4 C5 N1 -179.6(3)
C3 C4 C5 C9 177.3(3)
C6 C4 C5 C9 -0.6(5)
C3 C4 C6 C7 -178.5(3)
C5 C4 C6 C7 -0.7(5)
C4 C6 C7 C8 1.0(5)
C6 C7 C8 C10 176.5(3)
C6 C7 C8 C9 -0.1(5)
C10 C8 C9 N2 0.7(4)
C7 C8 C9 N2 177.5(3)
C10 C8 C9 C5 -178.0(3)
C7 C8 C9 C5 -1.2(4)
N1 C5 C9 N2 1.8(4)
C4 C5 C9 N2 -177.2(3)
N1 C5 C9 C8 -179.5(3)
C4 C5 C9 C8 1.5(4)
C9 C8 C10 C11 2.5(5)
C7 C8 C10 C11 -174.2(3)
C8 C10 C11 C12 -3.9(4)
C8 C10 C11 C13 173.3(3)
C10 C11 C12 N2 2.4(4)
C13 C11 C12 N2 -174.7(3)
C10 C11 C12 C25 -178.7(3)
C13 C11 C12 C25 4.2(4)
C10 C11 C13 C14 -125.6(3)
C12 C11 C13 C14 51.5(4)
C10 C11 C13 C18 49.1(4)
C12 C11 C13 C18 -133.8(3)
C18 C13 C14 C15 0.1(5)
C11 C13 C14 C15 174.9(3)
C13 C14 C15 C16 0.3(5)
C14 C15 C16 C17 -0.3(5)
C15 C16 C17 C18 -0.2(5)
C16 C17 C18 C13 0.6(5)
C14 C13 C18 C17 -0.6(5)
C11 C13 C18 C17 -175.4(3)
C3 C2 C19 C20 19.4(5)
C1 C2 C19 C20 -158.0(3)
C3 C2 C19 C24 -161.9(3)
C1 C2 C19 C24 20.7(4)
C24 C19 C20 C21 -2.5(5)
C2 C19 C20 C21 176.2(3)
C19 C20 C21 C22 1.0(5)
C20 C21 C22 C23 0.6(5)
C21 C22 C23 C24 -0.6(5)
C22 C23 C24 C19 -0.9(5)
C20 C19 C24 C23 2.5(5)
C2 C19 C24 C23 -176.2(3)
N2 C12 C25 C30 -110.1(3)
C11 C12 C25 C30 70.9(4)
N2 C12 C25 C26 72.9(4)
C11 C12 C25 C26 -106.1(3)
C30 C25 C26 C27 0.8(5)
C12 C25 C26 C27 177.8(3)
C25 C26 C27 C28 4.4(5)
C26 C27 C28 C31 173.9(3)
C26 C27 C28 C29 -3.4(5)
C27 C28 C29 C34 176.4(3)
C31 C28 C29 C34 -1.0(4)
C27 C28 C29 C30 -2.6(4)
C31 C28 C29 C30 -179.9(3)
C26 C25 C30 C29 -6.7(4)
C12 C25 C30 C29 176.4(3)
C26 C25 C30 C35 174.7(3)
C12 C25 C30 C35 -2.1(4)
C28 C29 C30 C25 7.5(4)
C34 C29 C30 C25 -171.4(3)
C28 C29 C30 C35 -173.9(3)
C34 C29 C30 C35 7.2(4)
C27 C28 C31 C32 -175.7(3)
C29 C28 C31 C32 1.6(5)
C28 C31 C32 C33 -0.9(5)
C31 C32 C33 C34 -0.4(5)
C32 C33 C34 C29 1.0(5)
C28 C29 C34 C33 -0.3(4)
C30 C29 C34 C33 178.6(3)
C25 C30 C35 C36 57.9(4)
C29 C30 C35 C36 -120.7(3)
C25 C30 C35 C40 -119.9(3)
C29 C30 C35 C40 61.6(4)
C40 C35 C36 C37 -1.0(5)
C30 C35 C36 C37 -178.8(3)
C35 C36 C37 C38 -0.5(5)
C36 C37 C38 C39 1.2(5)
C37 C38 C39 C40 -0.4(5)
C37 C38 C39 C41 178.7(3)
C38 C39 C40 C44 176.7(3)
C41 C39 C40 C44 -2.4(4)
C38 C39 C40 C35 -1.1(4)
C41 C39 C40 C35 179.8(3)
C36 C35 C40 C44 -175.9(3)
C30 C35 C40 C44 1.9(4)
C36 C35 C40 C39 1.8(4)
C30 C35 C40 C39 179.6(3)
C38 C39 C41 C42 -177.5(3)
C40 C39 C41 C42 1.6(5)
C39 C41 C42 C43 -0.1(5)
C41 C42 C43 C44 -0.4(5)
C42 C43 C44 C40 -0.5(5)
C39 C40 C44 C43 2.0(4)
C35 C40 C44 C43 179.6(3)
N3 C45 C46 C47 2.1(5)
N3 C45 C46 C83 -174.8(3)
C45 C46 C47 C48 -1.2(5)
C83 C46 C47 C48 175.6(3)
C46 C47 C48 C49 -0.9(5)
C46 C47 C48 C53 179.4(3)
C47 C48 C49 N3 2.5(4)
C53 C48 C49 N3 -177.8(3)
C47 C48 C49 C50 -176.5(3)
C53 C48 C49 C50 3.2(4)
N3 C49 C50 N4 -2.2(4)
C48 C49 C50 N4 176.9(3)
N3 C49 C50 C51 177.7(3)
C48 C49 C50 C51 -3.3(4)
N4 C50 C51 C54 2.9(5)
C49 C50 C51 C54 -176.9(3)
N4 C50 C51 C52 -179.2(3)
C49 C50 C51 C52 1.0(4)
C50 C51 C52 C53 1.5(5)
C54 C51 C52 C53 179.3(3)
C51 C52 C53 C48 -1.6(5)
C47 C48 C53 C52 178.9(3)
C49 C48 C53 C52 -0.8(5)
C50 C51 C54 C55 -1.4(5)
C52 C51 C54 C55 -179.3(3)
C51 C54 C55 C56 -2.5(5)
C51 C54 C55 C57 176.7(3)
C54 C55 C56 N4 5.3(5)
C57 C55 C56 N4 -173.8(3)
C54 C55 C56 C63 -173.2(3)
C57 C55 C56 C63 7.6(5)
C54 C55 C57 C62 51.9(4)
C56 C55 C57 C62 -128.9(3)
C54 C55 C57 C58 -122.9(3)
C56 C55 C57 C58 56.2(4)
C62 C57 C58 C59 0.9(5)
C55 C57 C58 C59 175.8(3)
C57 C58 C59 C60 0.9(5)
C58 C59 C60 C61 -1.7(5)
C59 C60 C61 C62 0.6(5)
C60 C61 C62 C57 1.3(5)
C58 C57 C62 C61 -2.0(5)
C55 C57 C62 C61 -176.9(3)
N4 C56 C63 C68 -104.1(3)
C55 C56 C63 C68 74.5(4)
N4 C56 C63 C64 79.1(4)
C55 C56 C63 C64 -102.3(3)
C68 C63 C64 C65 0.9(5)
C56 C63 C64 C65 177.6(3)
C63 C64 C65 C66 1.3(5)
C64 C65 C66 C67 -1.5(5)
C64 C65 C66 C69 177.0(3)
C65 C66 C67 C72 177.1(3)
C69 C66 C67 C72 -1.5(5)
C65 C66 C67 C68 -0.4(5)
C69 C66 C67 C68 -178.9(3)
C64 C63 C68 C67 -2.8(5)
C56 C63 C68 C67 -179.5(3)
C64 C63 C68 C73 -178.7(3)
C56 C63 C68 C73 4.6(4)
C72 C67 C68 C63 -174.8(3)
C66 C67 C68 C63 2.5(4)
C72 C67 C68 C73 1.2(4)
C66 C67 C68 C73 178.5(3)
C65 C66 C69 C70 -179.8(3)
C67 C66 C69 C70 -1.2(5)
C66 C69 C70 C71 2.4(5)
C69 C70 C71 C72 -0.7(5)
C70 C71 C72 C67 -2.1(5)
C66 C67 C72 C71 3.2(5)
C68 C67 C72 C71 -179.5(3)
C63 C68 C73 C74 60.7(4)
C67 C68 C73 C74 -115.2(3)
C63 C68 C73 C78 -122.2(3)
C67 C68 C73 C78 61.9(4)
C78 C73 C74 C75 -2.2(5)
C68 C73 C74 C75 175.0(3)
C73 C74 C75 C76 -0.6(5)
C74 C75 C76 C77 2.0(5)
C75 C76 C77 C82 -179.7(4)
C75 C76 C77 C78 -0.5(6)
C76 C77 C78 C79 178.2(3)
C82 C77 C78 C79 -2.6(5)
C76 C77 C78 C73 -2.3(5)
C82 C77 C78 C73 176.9(3)
C74 C73 C78 C79 -176.9(3)
C68 C73 C78 C79 5.9(5)
C74 C73 C78 C77 3.6(5)
C68 C73 C78 C77 -173.5(3)
C77 C78 C79 C80 2.2(5)
C73 C78 C79 C80 -177.3(3)
C78 C79 C80 C81 -0.3(5)
C79 C80 C81 C82 -1.3(6)
C80 C81 C82 C77 0.9(7)
C76 C77 C82 C81 -179.7(4)
C78 C77 C82 C81 1.0(6)
C47 C46 C83 C88 21.2(5)
C45 C46 C83 C88 -162.1(3)
C47 C46 C83 C84 -150.5(4)
C45 C46 C83 C84 26.2(5)
C88 C83 C84 C85 3.2(7)
C46 C83 C84 C85 175.2(4)
C83 C84 C85 C86 -0.6(8)
C84 C85 C86 C87 -1.9(8)
C85 C86 C87 C88 1.7(7)
C86 C87 C88 C83 1.0(6)
C84 C83 C88 C87 -3.5(5)
C46 C83 C88 C87 -175.4(3)
C2 C1 N1 C5 -0.8(4)
C2 C1 N1 Fe1 168.5(2)
C4 C5 N1 C1 2.0(4)
C9 C5 N1 C1 -177.0(3)
C4 C5 N1 Fe1 -168.8(2)
C9 C5 N1 Fe1 12.3(3)
N3 Fe1 N1 C1 -45.8(8)
O1 Fe1 N1 C1 -15.2(2)
N5 Fe1 N1 C1 -97.6(3)
N2 Fe1 N1 C1 175.6(3)
N4 Fe1 N1 C1 77.4(3)
N3 Fe1 N1 C5 124.0(7)
O1 Fe1 N1 C5 154.6(2)
N5 Fe1 N1 C5 72.2(2)
N2 Fe1 N1 C5 -14.6(2)
N4 Fe1 N1 C5 -112.8(2)
C11 C12 N2 C9 0.6(4)
C25 C12 N2 C9 -178.4(3)
C11 C12 N2 Fe1 -166.4(2)
C25 C12 N2 Fe1 14.6(4)
C8 C9 N2 C12 -2.2(4)
C5 C9 N2 C12 176.5(3)
C8 C9 N2 Fe1 167.4(2)
C5 C9 N2 Fe1 -13.9(3)
N3 Fe1 N2 C12 8.6(3)
N1 Fe1 N2 C12 -177.1(3)
O1 Fe1 N2 C12 150.5(3)
N5 Fe1 N2 C12 99.2(3)
N4 Fe1 N2 C12 -71.8(3)
N3 Fe1 N2 C9 -159.34(19)
N1 Fe1 N2 C9 15.01(19)
O1 Fe1 N2 C9 -17.4(4)
N5 Fe1 N2 C9 -68.7(2)
N4 Fe1 N2 C9 120.26(19)
C46 C45 N3 C49 -0.5(5)
C46 C45 N3 Fe1 173.8(2)
C48 C49 N3 C45 -1.8(4)
C50 C49 N3 C45 177.2(3)
C48 C49 N3 Fe1 -176.8(2)
C50 C49 N3 Fe1 2.2(3)
N1 Fe1 N3 C45 -50.8(8)
O1 Fe1 N3 C45 -81.3(3)
N5 Fe1 N3 C45 0.5(3)
N2 Fe1 N3 C45 86.3(3)
N4 Fe1 N3 C45 -175.7(3)
N1 Fe1 N3 C49 123.8(7)
O1 Fe1 N3 C49 93.2(2)
N5 Fe1 N3 C49 175.0(2)
N2 Fe1 N3 C49 -99.2(2)
N4 Fe1 N3 C49 -1.2(2)
C55 C56 N4 C50 -4.0(4)
C63 C56 N4 C50 174.6(3)
C55 C56 N4 Fe1 174.3(2)
C63 C56 N4 Fe1 -7.2(4)
C51 C50 N4 C56 -0.3(4)
C49 C50 N4 C56 179.6(3)
C51 C50 N4 Fe1 -178.8(2)
C49 C50 N4 Fe1 1.0(3)
N3 Fe1 N4 C56 -178.2(3)
N1 Fe1 N4 C56 8.7(3)
O1 Fe1 N4 C56 95.0(3)
N5 Fe1 N4 C56 162.1(4)
N2 Fe1 N4 C56 -71.3(3)
N3 Fe1 N4 C50 0.10(19)
N1 Fe1 N4 C50 -172.97(19)
O1 Fe1 N4 C50 -86.6(2)
N5 Fe1 N4 C50 -19.6(6)
N2 Fe1 N4 C50 107.02(19)
C90 C89 N5 Fe1 66(11)
N3 Fe1 N5 C89 -120.9(7)
N1 Fe1 N5 C89 52.7(7)
O1 Fe1 N5 C89 -33.6(7)
N2 Fe1 N5 C89 130.4(7)
N4 Fe1 N5 C89 -101.7(8)
N3 Fe1 O1 S1 17.2(2)
N1 Fe1 O1 S1 -158.6(2)
N5 Fe1 O1 S1 -75.2(2)
N2 Fe1 O1 S1 -127.0(2)
N4 Fe1 O1 S1 94.4(2)
Fe1 O1 S1 O2 -90.2(2)
Fe1 O1 S1 O3 47.1(3)
Fe1 O1 S1 C91 158.8(2)
F1 C91 S1 O2 -60.2(3)
F3 C91 S1 O2 61.5(3)
F2 C91 S1 O2 -178.6(3)
F1 C91 S1 O3 178.0(2)
F3 C91 S1 O3 -60.4(3)
F2 C91 S1 O3 59.5(3)
F1 C91 S1 O1 57.7(3)
F3 C91 S1 O1 179.4(3)
F2 C91 S1 O1 -60.7(3)
F6 C94 S2 O6 -57.3(5)
F4 C94 S2 O6 -179.6(5)
F5 C94 S2 O6 62.9(5)
F6 C94 S2 O5 61.7(5)
F4 C94 S2 O5 -60.7(5)
F5 C94 S2 O5 -178.2(5)
F6 C94 S2 O4 -178.2(5)
F4 C94 S2 O4 59.5(5)
F5 C94 S2 O4 -58.0(6)
